data_4349744
loop_
_publ_author_name
'Zhang, Ting-Ting'
'Zhang, Xiao'
'L\"u, Ying'
'Li, Guo-Dong'
'Xiao, Li-Na'
'Cui, Xiao-Bing'
'Xu, Ji-Qing'

_publ_section_title
;
 New organic--inorganic hybrid compounds based on [SiNb12V2O42]12&#x2212;
 with high catalytic activity for styrene epoxidation
;
_journal_issue 8
_journal_name_full 'Inorganic Chemistry Frontiers'
_journal_page_first 1397
_journal_paper_doi 10.1039/C7QI00318H
_journal_volume 4
_journal_year 2017
_chemical_formula_sum 'H36 K6 Nb6 O36'
_chemical_formula_weight 1404.35
_space_group_crystal_system orthorhombic
_space_group_IT_number 58
_space_group_name_Hall '-P 2 2n'
_space_group_name_H-M_alt 'P n n m'
_audit_creation_method SHELXL-2014/7
_audit_update_record
;
2017-06-06 deposited with the CCDC.
2017-07-10 downloaded from the CCDC.
;
_cell_angle_alpha 90
_cell_angle_beta 90
_cell_angle_gamma 90
_cell_formula_units_Z 2
_cell_length_a 12.102(2)
_cell_length_b 12.703(3)
_cell_length_c 10.068(2)
_cell_measurement_reflns_used 14010
_cell_measurement_temperature 293(2)
_cell_measurement_theta_max 27.45
_cell_measurement_theta_min 3.08
_cell_volume 1547.8(5)
_computing_cell_refinement 'Bruker XSCANS'
_computing_data_collection 'Bruker XSCANS'
_computing_data_reduction 'Bruker XSCANS'
_computing_molecular_graphics 'SHELXL-2014/7 (Sheldrick, 2014)'
_computing_publication_material 'SHELXL-2014/7 (Sheldrick, 2014)'
_computing_structure_refinement 'SHELXL-2014/7 (Sheldrick, 2014)'
_computing_structure_solution 'SHELXL-2014/7 (Sheldrick, 2014)'
_diffrn_ambient_temperature 293(2)
_diffrn_measured_fraction_theta_full 0.995
_diffrn_measured_fraction_theta_max 0.991
_diffrn_measurement_device_type 'Bruker P4'
_diffrn_radiation_type MoK\a
_diffrn_radiation_wavelength 0.71073
_diffrn_reflns_av_R_equivalents 0.0136
_diffrn_reflns_av_unetI/netI 0.0091
_diffrn_reflns_Laue_measured_fraction_full 0.995
_diffrn_reflns_Laue_measured_fraction_max 0.991
_diffrn_reflns_limit_h_max 15
_diffrn_reflns_limit_h_min -15
_diffrn_reflns_limit_k_max 16
_diffrn_reflns_limit_k_min -16
_diffrn_reflns_limit_l_max 13
_diffrn_reflns_limit_l_min -12
_diffrn_reflns_number 14180
_diffrn_reflns_point_group_measured_fraction_full 0.995
_diffrn_reflns_point_group_measured_fraction_max 0.991
_diffrn_reflns_theta_full 25.242
_diffrn_reflns_theta_max 27.444
_diffrn_reflns_theta_min 3.082
_exptl_absorpt_coefficient_mu 3.085
_exptl_absorpt_correction_T_max 1.0000
_exptl_absorpt_correction_T_min 0.7802
_exptl_absorpt_correction_type empirical
_exptl_crystal_colour rhombus
_exptl_crystal_density_diffrn 3.013
_exptl_crystal_description Pale-green
_exptl_crystal_F_000 1368
_exptl_crystal_size_max 0.12
_exptl_crystal_size_mid 0.11
_exptl_crystal_size_min 0.10
_refine_diff_density_max 1.728
_refine_diff_density_min -2.977
_refine_diff_density_rms 0.402
_refine_ls_extinction_method none
_refine_ls_goodness_of_fit_ref 1.055
_refine_ls_hydrogen_treatment undef
_refine_ls_matrix_type full
_refine_ls_number_parameters 127
_refine_ls_number_reflns 1855
_refine_ls_number_restraints 12
_refine_ls_restrained_S_all 1.051
_refine_ls_R_factor_all 0.0561
_refine_ls_R_factor_gt 0.0544
_refine_ls_shift/su_max 0.001
_refine_ls_shift/su_mean 0.000
_refine_ls_structure_factor_coef Fsqd
_refine_ls_weighting_details 'w=1/[\s^2^(Fo^2^)+(0.0997P)^2^+48.8347P] where P=(Fo^2^+2Fc^2^)/3'
_refine_ls_weighting_scheme calc
_refine_ls_wR_factor_gt 0.1808
_refine_ls_wR_factor_ref 0.1818
_reflns_Friedel_coverage 0.000
_reflns_number_gt 1772
_reflns_number_total 1855
_reflns_threshold_expression 'I > 2\s(I)'
_cod_data_source_file c7qi00318h2.cif
_cod_data_source_block 4
_cod_database_code 4349744
_shelx_shelxl_version_number 2014/7
_shelx_space_group_comment
;
The symmetry employed for this shelxl refinement is uniquely defined
by the following loop, which should always be used as a source of
symmetry information in preference to the above space-group names.
They are only intended as comments.
;

loop_
_space_group_symop_operation_xyz
'x, y, z'
'-x, -y, z'
'-x+1/2, y+1/2, -z+1/2'
'x+1/2, -y+1/2, -z+1/2'
'-x, -y, -z'
'x, y, -z'
'x-1/2, -y-1/2, z-1/2'
'-x-1/2, y-1/2, z-1/2'

loop_
_atom_site_label
_atom_site_type_symbol
_atom_site_fract_x
_atom_site_fract_y
_atom_site_fract_z
_atom_site_U_iso_or_equiv
_atom_site_adp_type
_atom_site_occupancy
_atom_site_site_symmetry_order
_atom_site_calc_flag
_atom_site_refinement_flags_posn
_atom_site_refinement_flags_adp
_atom_site_refinement_flags_occupancy
Nb1 Nb 0.95810(8) 0.31773(7) 0.0000 0.0105(3) Uani 1 2 d S T P
Nb2 Nb 1.13408(6) 0.47247(5) 0.17047(7) 0.0125(3) Uani 1 1 d . . .
K1 K 0.7319(4) 0.2433(4) 0.5000 0.0606(12) Uani 1 2 d S T P
O7 O 1.2259(7) 0.4538(7) 0.0000 0.0144(16) Uani 1 2 d S T P
O6 O 1.0000 0.5000 0.0000 0.011(2) Uani 1 4 d S TU P
O5 O 1.1447(5) 0.6259(4) 0.1386(6) 0.0141(11) Uani 1 1 d . . .
O4 O 1.0807(5) 0.3277(4) 0.1348(6) 0.0130(11) Uani 1 1 d . . .
O3 O 1.2363(5) 0.4489(5) 0.2948(6) 0.0195(12) Uani 1 1 d . . .
O2 O 1.0000 0.5000 0.2782(8) 0.0142(15) Uani 1 2 d S T P
K3 K 1.0010(5) 0.1867(4) 0.5000 0.0623(12) Uani 1 2 d S T P
K2 K 0.7178(5) 0.1573(5) 0.0000 0.0687(14) Uani 1 2 d S T P
O3W O 0.9799(10) 0.6284(8) 0.5000 0.030(2) Uani 1 2 d S T P
O2W O 0.8650(6) 0.2150(6) 0.6683(7) 0.0267(15) Uani 1 1 d . . .
O1W O 1.0000 0.0000 0.0000 0.039(4) Uani 1 4 d S T P
O6W O 0.6928(11) 0.4216(9) 0.5000 0.038(3) Uani 1 2 d S T P
O1 O 0.9200(8) 0.1834(7) 0.0000 0.0200(18) Uani 1 2 d S T P
O9W O 1.1403(7) 0.1952(8) 0.6599(9) 0.047(3) Uani 1 1 d . . .
O8W O 1.0000 0.0000 0.200(2) 0.070(4) Uani 1 2 d S T P
O7W O 0.941(2) 0.007(3) 0.5000 0.136(10) Uani 1 2 d S TU P

loop_
_atom_site_aniso_label
_atom_site_aniso_U_11
_atom_site_aniso_U_22
_atom_site_aniso_U_33
_atom_site_aniso_U_23
_atom_site_aniso_U_13
_atom_site_aniso_U_12
Nb1 0.0113(5) 0.0095(5) 0.0108(5) 0.000 0.000 -0.0012(3)
Nb2 0.0137(4) 0.0119(4) 0.0118(4) 0.0000(2) -0.0046(3) 0.0002(2)
K1 0.061(3) 0.060(3) 0.060(3) 0.000 0.000 -0.003(2)
O7 0.015(4) 0.018(4) 0.010(4) 0.000 0.000 0.002(3)
O6 0.011(2) 0.011(2) 0.011(2) 0.000 0.000 0.0001(10)
O5 0.016(3) 0.011(2) 0.016(3) -0.001(2) -0.004(2) -0.003(2)
O4 0.014(2) 0.013(2) 0.012(2) 0.002(2) -0.001(2) 0.001(2)
O3 0.022(3) 0.021(3) 0.016(3) 0.000(2) -0.007(3) 0.002(2)
O2 0.019(4) 0.016(4) 0.008(4) 0.000 0.000 0.001(3)
K3 0.060(3) 0.063(3) 0.064(3) 0.000 0.000 -0.003(2)
K2 0.069(3) 0.074(3) 0.064(3) 0.000 0.000 -0.001(3)
O3W 0.046(6) 0.024(5) 0.020(5) 0.000 0.000 0.006(4)
O2W 0.029(4) 0.033(4) 0.018(3) -0.005(3) 0.003(3) -0.008(3)
O1W 0.037(9) 0.043(9) 0.036(9) 0.000 0.000 -0.006(7)
O6W 0.054(7) 0.026(5) 0.035(6) 0.000 0.000 -0.010(5)
O1 0.021(4) 0.015(4) 0.023(4) 0.000 0.000 -0.003(3)
O9W 0.033(4) 0.066(6) 0.042(5) -0.032(4) -0.016(4) 0.024(4)
O8W 0.068(10) 0.049(8) 0.093(13) 0.000 0.000 0.004(8)
O7W 0.136(10) 0.136(10) 0.137(10) 0.000 0.000 0.0000(10)

loop_
_atom_type_symbol
_atom_type_description
_atom_type_scat_dispersion_real
_atom_type_scat_dispersion_imag
_atom_type_scat_source
O O 0.0106 0.0060 'International Tables Vol C Tables 4.2.6.8 and 6.1.1.4'
Nb Nb -2.0727 0.6215 'International Tables Vol C Tables 4.2.6.8 and 6.1.1.4'
K K 0.2009 0.2494 'International Tables Vol C Tables 4.2.6.8 and 6.1.1.4'
H H 0.0000 0.0000 'International Tables Vol C Tables 4.2.6.8 and 6.1.1.4'

loop_
_geom_angle_atom_site_label_1
_geom_angle_atom_site_label_2
_geom_angle_atom_site_label_3
_geom_angle
_geom_angle_site_symmetry_1
_geom_angle_site_symmetry_3
O1 Nb1 O5 100.6(3) . 5_765
O1 Nb1 O5 100.6(3) . 2_765
O5 Nb1 O5 88.4(3) 5_765 2_765
O1 Nb1 O4 104.7(3) . .
O5 Nb1 O4 154.8(2) 5_765 .
O5 Nb1 O4 88.0(2) 2_765 .
O1 Nb1 O4 104.7(3) . 6
O5 Nb1 O4 88.0(2) 5_765 6
O5 Nb1 O4 154.8(2) 2_765 6
O4 Nb1 O4 84.7(3) . 6
O1 Nb1 O6 177.2(3) . .
O5 Nb1 O6 77.48(16) 5_765 .
O5 Nb1 O6 77.48(16) 2_765 .
O4 Nb1 O6 77.34(15) . .
O4 Nb1 O6 77.34(15) 6 .
O1 Nb1 K1 92.0(3) . 7_665
O5 Nb1 K1 133.35(17) 5_765 7_665
O5 Nb1 K1 133.35(17) 2_765 7_665
O4 Nb1 K1 45.36(16) . 7_665
O4 Nb1 K1 45.36(16) 6 7_665
O6 Nb1 K1 90.82(9) . 7_665
O1 Nb1 K2 39.9(3) . .
O5 Nb1 K2 72.34(17) 5_765 .
O5 Nb1 K2 72.34(17) 2_765 .
O4 Nb1 K2 129.74(16) . .
O4 Nb1 K2 129.74(16) 6 .
O6 Nb1 K2 137.37(10) . .
K1 Nb1 K2 131.81(14) 7_665 .
O3 Nb2 O5 103.5(3) . .
O3 Nb2 O4 101.4(3) . .
O5 Nb2 O4 154.9(2) . .
O3 Nb2 O2 102.3(3) . .
O5 Nb2 O2 88.16(18) . .
O4 Nb2 O2 89.77(17) . .
O3 Nb2 O7 101.0(3) . .
O5 Nb2 O7 86.8(3) . .
O4 Nb2 O7 85.3(3) . .
O2 Nb2 O7 156.7(3) . .
O3 Nb2 O6 178.2(2) . .
O5 Nb2 O6 77.48(16) . .
O4 Nb2 O6 77.54(16) . .
O2 Nb2 O6 79.12(19) . .
O7 Nb2 O6 77.56(19) . .
O3 Nb2 Nb2 135.5(2) . 2_765
O5 Nb2 Nb2 81.70(17) . 2_765
O4 Nb2 Nb2 82.93(16) . 2_765
O2 Nb2 Nb2 33.16(19) . 2_765
O7 Nb2 Nb2 123.52(19) . 2_765
O6 Nb2 Nb2 45.955(19) . 2_765
O3 Nb2 K1 88.7(2) . 7_665
O5 Nb2 K1 132.91(19) . 7_665
O4 Nb2 K1 44.21(18) . 7_665
O2 Nb2 K1 133.97(10) . 7_665
O7 Nb2 K1 46.1(2) . 7_665
O6 Nb2 K1 89.54(7) . 7_665
Nb2 Nb2 K1 120.25(9) 2_765 7_665
O3 Nb2 K2 30.7(2) . 7_666
O5 Nb2 K2 123.07(19) . 7_666
O4 Nb2 K2 81.03(18) . 7_666
O2 Nb2 K2 79.57(19) . 7_666
O7 Nb2 K2 121.9(2) . 7_666
O6 Nb2 K2 149.65(9) . 7_666
Nb2 Nb2 K2 110.38(8) 2_765 7_666
K1 Nb2 K2 89.89(9) 7_665 7_666
O6W K1 O2W 106.7(3) . 6_556
O6W K1 O2W 106.7(3) . .
O2W K1 O2W 91.5(4) 6_556 .
O6W K1 O4 102.0(3) . 4_455
O2W K1 O4 93.2(2) 6_556 4_455
O2W K1 O4 148.1(3) . 4_455
O6W K1 O4 102.0(3) . 7_566
O2W K1 O4 148.1(3) 6_556 7_566
O2W K1 O4 93.2(2) . 7_566
O4 K1 O4 67.3(3) 4_455 7_566
O6W K1 O7 166.6(4) . 7_566
O2W K1 O7 82.4(3) 6_556 7_566
O2W K1 O7 82.4(3) . 7_566
O4 K1 O7 67.1(2) 4_455 7_566
O4 K1 O7 67.1(2) 7_566 7_566
O6W K1 K3 114.3(4) . .
O2W K1 K3 45.75(19) 6_556 .
O2W K1 K3 45.75(19) . .
O4 K1 K3 130.5(2) 4_455 .
O4 K1 K3 130.5(2) 7_566 .
O7 K1 K3 79.2(3) 7_566 .
O6W K1 Nb1 91.4(3) . 7_566
O2W K1 Nb1 128.9(2) 6_556 7_566
O2W K1 Nb1 128.9(2) . 7_566
O4 K1 Nb1 35.81(15) 4_455 7_566
O4 K1 Nb1 35.81(15) 7_566 7_566
O7 K1 Nb1 75.2(2) 7_566 7_566
K3 K1 Nb1 154.4(2) . 7_566
O6W K1 Nb2 135.1(3) . 4_455
O2W K1 Nb2 75.9(2) 6_556 4_455
O2W K1 Nb2 118.0(3) . 4_455
O4 K1 Nb2 34.32(14) 4_455 4_455
O4 K1 Nb2 74.11(18) 7_566 4_455
O7 K1 Nb2 36.34(12) 7_566 4_455
K3 K1 Nb2 99.43(15) . 4_455
Nb1 K1 Nb2 58.93(8) 7_566 4_455
O6W K1 Nb2 135.1(3) . 7_566
O2W K1 Nb2 118.0(3) 6_556 7_566
O2W K1 Nb2 75.9(2) . 7_566
O4 K1 Nb2 74.11(18) 4_455 7_566
O4 K1 Nb2 34.32(14) 7_566 7_566
O7 K1 Nb2 36.34(12) 7_566 7_566
K3 K1 Nb2 99.43(15) . 7_566
Nb1 K1 Nb2 58.93(8) 7_566 7_566
Nb2 K1 Nb2 59.78(9) 4_455 7_566
Nb2 O7 Nb2 113.0(4) 6 .
Nb2 O7 K1 97.5(3) 6 7_665
Nb2 O7 K1 97.5(3) . 7_665
Nb1 O6 Nb1 180.0 5_765 .
Nb1 O6 Nb2 90.13(2) 5_765 5_765
Nb1 O6 Nb2 89.87(2) . 5_765
Nb1 O6 Nb2 89.87(2) 5_765 6
Nb1 O6 Nb2 90.13(2) . 6
Nb2 O6 Nb2 88.09(4) 5_765 6
Nb1 O6 Nb2 90.13(2) 5_765 2_765
Nb1 O6 Nb2 89.87(2) . 2_765
Nb2 O6 Nb2 91.91(4) 5_765 2_765
Nb2 O6 Nb2 180.0 6 2_765
Nb1 O6 Nb2 89.87(2) 5_765 .
Nb1 O6 Nb2 90.13(2) . .
Nb2 O6 Nb2 180.0 5_765 .
Nb2 O6 Nb2 91.91(4) 6 .
Nb2 O6 Nb2 88.09(4) 2_765 .
Nb2 O5 Nb1 115.2(3) . 5_765
Nb2 O4 Nb1 114.9(3) . .
Nb2 O4 K1 101.5(3) . 7_665
Nb1 O4 K1 98.8(2) . 7_665
Nb2 O3 K2 127.8(3) . 7_666
Nb2 O2 Nb2 113.7(4) 2_765 .
O9W K3 O9W 87.2(5) . 6_556
O9W K3 O3W 83.3(4) . 5_766
O9W K3 O3W 83.3(4) 6_556 5_766
O9W K3 O2W 90.1(3) . .
O9W K3 O2W 168.5(4) 6_556 .
O3W K3 O2W 85.3(3) 5_766 .
O9W K3 O2W 168.5(4) . 6_556
O9W K3 O2W 90.1(3) 6_556 6_556
O3W K3 O2W 85.3(3) 5_766 6_556
O2W K3 O2W 90.4(4) . 6_556
O9W K3 O7W 105.3(6) . .
O9W K3 O7W 105.3(6) 6_556 .
O3W K3 O7W 167.9(8) 5_766 .
O2W K3 O7W 86.2(5) . .
O2W K3 O7W 86.2(5) 6_556 .
O9W K3 O7W 81.1(5) . 5_756
O9W K3 O7W 81.1(5) 6_556 5_756
O3W K3 O7W 158.4(7) 5_766 5_756
O2W K3 O7W 109.5(5) . 5_756
O2W K3 O7W 109.5(5) 6_556 5_756
O7W K3 O7W 33.7(12) . 5_756
O9W K3 K2 52.8(3) . 7_666
O9W K3 K2 52.8(3) 6_556 7_666
O3W K3 K2 47.3(3) 5_766 7_666
O2W K3 K2 117.3(2) . 7_666
O2W K3 K2 117.3(2) 6_556 7_666
O7W K3 K2 144.8(7) . 7_666
O7W K3 K2 111.1(7) 5_756 7_666
O9W K3 K1 134.1(2) . .
O9W K3 K1 134.1(2) 6_556 .
O3W K3 K1 83.1(3) 5_766 .
O2W K3 K1 45.18(19) . .
O2W K3 K1 45.18(19) 6_556 .
O7W K3 K1 84.7(7) . .
O7W K3 K1 118.5(7) 5_756 .
K2 K3 K1 130.5(2) 7_666 .
O9W K3 K3 92.9(3) . 5_756
O9W K3 K3 92.9(3) 6_556 5_756
O3W K3 K3 174.7(4) 5_766 5_756
O2W K3 K3 98.5(2) . 5_756
O2W K3 K3 98.5(2) 6_556 5_756
O7W K3 K3 17.5(7) . 5_756
O7W K3 K3 16.3(6) 5_756 5_756
K2 K3 K3 127.4(2) 7_666 5_756
K1 K3 K3 102.2(2) . 5_756
O3W K2 O1 179.0(4) 3_645 .
O3W K2 O3 90.4(2) 3_645 7_565
O1 K2 O3 89.0(2) . 7_565
O3W K2 O3 90.4(2) 3_645 4_455
O1 K2 O3 89.0(2) . 4_455
O3 K2 O3 113.0(4) 7_565 4_455
O3W K2 O9W 75.9(3) 3_645 7_565
O1 K2 O9W 104.8(3) . 7_565
O3 K2 O9W 157.9(3) 7_565 7_565
O3 K2 O9W 84.9(2) 4_455 7_565
O3W K2 O9W 75.9(3) 3_645 4_455
O1 K2 O9W 104.8(3) . 4_455
O3 K2 O9W 84.9(2) 7_565 4_455
O3 K2 O9W 157.9(3) 4_455 4_455
O9W K2 O9W 75.1(4) 7_565 4_455
O3W K2 O6W 101.1(4) 3_645 3_645
O1 K2 O6W 77.8(3) . 3_645
O3 K2 O6W 57.11(19) 7_565 3_645
O3 K2 O6W 57.11(19) 4_455 3_645
O9W K2 O6W 142.0(2) 7_565 3_645
O9W K2 O6W 142.0(2) 4_455 3_645
O3W K2 K3 45.8(3) 3_645 7_565
O1 K2 K3 135.2(3) . 7_565
O3 K2 K3 113.6(2) 7_565 7_565
O3 K2 K3 113.6(2) 4_455 7_565
O9W K2 K3 44.7(2) 7_565 7_565
O9W K2 K3 44.7(2) 4_455 7_565
O6W K2 K3 146.9(3) 3_645 7_565
O3W K2 Nb1 153.7(3) 3_645 .
O1 K2 Nb1 27.3(2) . .
O3 K2 Nb1 103.8(2) 7_565 .
O3 K2 Nb1 103.8(2) 4_455 .
O9W K2 Nb1 83.3(2) 7_565 .
O9W K2 Nb1 83.3(2) 4_455 .
O6W K2 Nb1 105.1(3) 3_645 .
K3 K2 Nb1 107.9(2) 7_565 .
O3W K2 Nb2 70.98(14) 3_645 7_565
O1 K2 Nb2 108.60(14) . 7_565
O3 K2 Nb2 21.55(15) 7_565 7_565
O3 K2 Nb2 120.7(2) 4_455 7_565
O9W K2 Nb2 137.5(3) 7_565 7_565
O9W K2 Nb2 71.62(18) 4_455 7_565
O6W K2 Nb2 71.69(14) 3_645 7_565
K3 K2 Nb2 92.77(11) 7_565 7_565
Nb1 K2 Nb2 117.53(8) . 7_565
O3W K2 Nb2 70.98(14) 3_645 4_455
O1 K2 Nb2 108.60(14) . 4_455
O3 K2 Nb2 120.7(2) 7_565 4_455
O3 K2 Nb2 21.55(15) 4_455 4_455
O9W K2 Nb2 71.62(18) 7_565 4_455
O9W K2 Nb2 137.5(3) 4_455 4_455
O6W K2 Nb2 71.69(14) 3_645 4_455
K3 K2 Nb2 92.77(11) 7_565 4_455
Nb1 K2 Nb2 117.53(8) . 4_455
Nb2 K2 Nb2 119.49(16) 7_565 4_455
K3 O3W K2 86.9(4) 5_766 3_655
K1 O2W K3 89.1(3) . .
K1 O6W K2 148.3(6) . 3_655
Nb1 O1 K2 112.8(4) . .
K3 O9W K2 82.5(3) . 7_666
O7W O7W K3 80(3) 5_756 .
O7W O7W K3 67(2) 5_756 5_756
K3 O7W K3 146.3(12) . 5_756

loop_
_geom_bond_atom_site_label_1
_geom_bond_atom_site_label_2
_geom_bond_distance
_geom_bond_site_symmetry_2
Nb1 O1 1.767(8) .
Nb1 O5 2.002(6) 5_765
Nb1 O5 2.002(6) 2_765
Nb1 O4 2.015(6) .
Nb1 O4 2.015(6) 6
Nb1 O6 2.3704(10) .
Nb1 K1 3.403(5) 7_665
Nb1 K2 3.551(6) .
Nb2 O3 1.785(6) .
Nb2 O5 1.979(6) .
Nb2 O4 1.981(5) .
Nb2 O2 1.983(4) .
Nb2 O7 2.059(5) .
Nb2 O6 2.3877(8) .
Nb2 Nb2 3.3199(15) 2_765
Nb2 K1 3.444(5) 7_665
Nb2 K2 3.841(3) 7_666
K1 O6W 2.313(12) .
K1 O2W 2.366(8) 6_556
K1 O2W 2.366(8) .
K1 O4 2.450(7) 4_455
K1 O4 2.450(7) 7_566
K1 O7 2.505(10) 7_566
K1 K3 3.335(8) .
K1 Nb1 3.403(5) 7_566
K1 Nb2 3.444(5) 4_455
K1 Nb2 3.444(5) 7_566
O7 Nb2 2.059(5) 6
O7 K1 2.505(10) 7_665
O6 Nb1 2.3704(10) 5_765
O6 Nb2 2.3876(8) 5_765
O6 Nb2 2.3876(8) 6
O6 Nb2 2.3876(8) 2_765
O5 Nb1 2.002(6) 5_765
O4 K1 2.450(7) 7_665
O3 K2 2.478(7) 7_666
O2 Nb2 1.983(4) 2_765
K3 O9W 2.334(9) .
K3 O9W 2.334(9) 6_556
K3 O3W 2.361(11) 5_766
K3 O2W 2.389(8) .
K3 O2W 2.389(8) 6_556
K3 O7W 2.39(3) .
K3 O7W 2.56(3) 5_756
K3 K2 3.288(8) 7_666
K3 K3 4.742(10) 5_756
K2 O3W 2.421(13) 3_645
K2 O1 2.470(11) .
K2 O3 2.478(7) 7_565
K2 O3 2.478(7) 4_455
K2 O9W 2.642(13) 7_565
K2 O9W 2.642(13) 4_455
K2 O6W 3.184(12) 3_645
K2 K3 3.288(8) 7_565
K2 Nb2 3.841(3) 7_565
K2 Nb2 3.841(3) 4_455
O3W K3 2.361(11) 5_766
O3W K2 2.421(13) 3_655
O6W K2 3.184(12) 3_655
O9W K2 2.642(13) 7_666
O7W O7W 1.45(6) 5_756
O7W K3 2.56(3) 5_756
